data_1558669
loop_
_publ_author_name
'Kallemeyn, Jeffrey M.'
'Engstrom, Kenneth M.'
'Pelc, Matthew J.'
'Lukin, Kirill A.'
'Morrill, Westin H.'
'Wei, Haojuan'
'Towne, Timothy B.'
'Henle, Jeremy'
'Nere, Nandkishor K.'
'Welch, Dennie S.'
'Shekhar, Shashank'
'Ravn, Matthew M.'
'Zhao, Gang'
'Fickes, Michael G.'
'Ding, Chen'
'Vinci, John C.'
'Marren, James'
'Cink, Russell D.'

_publ_section_title
;
 Development of a Large-Scale Route to Glecaprevir: Synthesis of the
 Macrocycle via Intramolecular Etherification
;
_journal_name_full 'Organic Process Research &amp; Development'
_journal_paper_doi 10.1021/acs.oprd.0c00244
_journal_year 2020
_chemical_absolute_configuration syn
_chemical_formula_sum 'C24.75 H29.25 F1.5 N3 O5.62'
_chemical_formula_weight 487.26
_space_group_crystal_system trigonal
_space_group_IT_number 152
_space_group_name_Hall 'P 31 2"'
_space_group_name_H-M_alt 'P 31 2 1'
_atom_sites_solution_hydrogens mixed
_audit_creation_method SHELXL-2016/6
_cell_angle_alpha 90
_cell_angle_beta 90
_cell_angle_gamma 120
_cell_formula_units_Z 8
_cell_length_a 20.700(3)
_cell_length_b 20.700(3)
_cell_length_c 13.6652(17)
_cell_measurement_reflns_used 7067
_cell_measurement_temperature 100(2)
_cell_measurement_theta_max 19.945
_cell_measurement_theta_min 2.272
_cell_volume 5070.9(12)
_computing_structure_refinement 'SHELXL-2016/6 (Sheldrick, 2016)'
_diffrn_ambient_temperature 100(2)
_diffrn_measured_fraction_theta_full 1.000
_diffrn_measured_fraction_theta_max 0.999
_diffrn_measurement_device_type CCD
_diffrn_measurement_method 'Omega Scan'
_diffrn_radiation_type MoK\a
_diffrn_radiation_wavelength 0.71073
_diffrn_reflns_av_R_equivalents 0.1720
_diffrn_reflns_av_unetI/netI 0.1234
_diffrn_reflns_Laue_measured_fraction_full 1.000
_diffrn_reflns_Laue_measured_fraction_max 0.999
_diffrn_reflns_limit_h_max 26
_diffrn_reflns_limit_h_min -26
_diffrn_reflns_limit_k_max 26
_diffrn_reflns_limit_k_min -26
_diffrn_reflns_limit_l_max 17
_diffrn_reflns_limit_l_min -17
_diffrn_reflns_number 58675
_diffrn_reflns_point_group_measured_fraction_full 1.000
_diffrn_reflns_point_group_measured_fraction_max 0.997
_diffrn_reflns_theta_full 25.242
_diffrn_reflns_theta_max 27.466
_diffrn_reflns_theta_min 1.136
_diffrn_source 'Sealed Tube'
_exptl_absorpt_coefficient_mu 0.098
_exptl_absorpt_correction_type multi-scan
_exptl_crystal_colour colourless
_exptl_crystal_density_diffrn 1.277
_exptl_crystal_description rod
_exptl_crystal_F_000 2058
_exptl_crystal_size_max 0.300
_exptl_crystal_size_mid 0.100
_exptl_crystal_size_min 0.100
_exptl_transmission_factor_max 1
_exptl_transmission_factor_min 0.864
_refine_diff_density_max 0.293
_refine_diff_density_min -0.271
_refine_diff_density_rms 0.052
_refine_ls_abs_structure_details
;
 Flack x determined using 1529 quotients [(I+)-(I-)]/[(I+)+(I-)]
 (Parsons, Flack and Wagner, Acta Cryst. B69 (2013) 249-259).
;
_refine_ls_abs_structure_Flack 0.7(5)
_refine_ls_extinction_method none
_refine_ls_goodness_of_fit_ref 1.072
_refine_ls_hydrogen_treatment mixed
_refine_ls_matrix_type full
_refine_ls_number_parameters 474
_refine_ls_number_reflns 7740
_refine_ls_number_restraints 96
_refine_ls_restrained_S_all 1.087
_refine_ls_R_factor_all 0.1344
_refine_ls_R_factor_gt 0.0585
_refine_ls_shift/su_max 0.000
_refine_ls_shift/su_mean 0.000
_refine_ls_structure_factor_coef Fsqd
_refine_ls_weighting_details 'w=1/[\s^2^(Fo^2^)+0.7632P] where P=(Fo^2^+2Fc^2^)/3'
_refine_ls_weighting_scheme calc
_refine_ls_wR_factor_gt 0.0593
_refine_ls_wR_factor_ref 0.0691
_reflns_Friedel_coverage 0.845
_reflns_Friedel_fraction_full 1.000
_reflns_Friedel_fraction_max 0.996
_reflns_number_gt 4560
_reflns_number_total 7740
_reflns_threshold_expression 'I > 2\s(I)'
_cod_data_source_file op0c00244_si_002.cif
_cod_data_source_block Macrocycle_3_p-xylene
_cod_original_cell_volume 5070.8(16)
_cod_original_formula_sum 'C24.75 H29.25 F1.50 N3 O5.62'
_cod_database_code 1558669
_shelx_shelxl_version_number 2016/6
_shelx_space_group_comment
;
The symmetry employed for this shelxl refinement is uniquely defined
by the following loop, which should always be used as a source of
symmetry information in preference to the above space-group names.
They are only intended as comments.
;
_shelx_estimated_absorpt_t_min 0.971
_shelx_estimated_absorpt_t_max 0.990

loop_
_space_group_symop_operation_xyz
'x, y, z'
'-y, x-y, z+1/3'
'-x+y, -x, z+2/3'
'y, x, -z'
'x-y, -y, -z+2/3'
'-x, -x+y, -z+1/3'

loop_
_atom_site_label
_atom_site_type_symbol
_atom_site_fract_x
_atom_site_fract_y
_atom_site_fract_z
_atom_site_U_iso_or_equiv
_atom_site_adp_type
_atom_site_occupancy
_atom_site_site_symmetry_order
_atom_site_calc_flag
_atom_site_refinement_flags_posn
_atom_site_refinement_flags_adp
_atom_site_refinement_flags_occupancy
_atom_site_disorder_assembly
_atom_site_disorder_group
C30 C 0.8417(6) 0.3855(9) 0.1329(10) 0.147(8) Uani 0.5 1 d D . P A -1
H30A H 0.820129 0.347175 0.081869 0.221 Uiso 0.5 1 calc R U P A -1
H30B H 0.839257 0.429520 0.112373 0.221 Uiso 0.5 1 calc R U P A -1
H30C H 0.813670 0.365821 0.193873 0.221 Uiso 0.5 1 calc R U P A -1
C31 C 0.9216(7) 0.4067(7) 0.1492(9) 0.058(7) Uani 0.5 1 d D U P A -1
C32 C 0.9437(7) 0.3546(9) 0.1559(15) 0.060(6) Uani 0.5 1 d D U P A -1
H32 H 0.907060 0.303271 0.151154 0.072 Uiso 0.5 1 calc R U P A -1
C33 C 1.0199(4) 0.3745(6) 0.1696(15) 0.046(6) Uani 0.5 1 d D U P A -1
H33 H 1.033365 0.336821 0.170118 0.056 Uiso 0.5 1 calc R U P A -1
C34 C 1.0748(8) 0.4495(6) 0.1824(18) 0.040(5) Uani 0.5 1 d D U P A -1
C35 C 1.1538(6) 0.4715(7) 0.1949(10) 0.089(5) Uani 0.5 1 d D . P A -1
H35A H 1.158464 0.442323 0.248113 0.133 Uiso 0.5 1 calc R U P A -1
H35B H 1.182695 0.524697 0.210992 0.133 Uiso 0.5 1 calc R U P A -1
H35C H 1.172739 0.462050 0.134093 0.133 Uiso 0.5 1 calc R U P A -1
C36 C 1.0519(7) 0.5039(8) 0.175(2) 0.050(6) Uani 0.5 1 d D U P A -1
H36 H 1.087533 0.555465 0.181712 0.060 Uiso 0.5 1 calc R U P A -1
C37 C 0.9766(7) 0.4812(8) 0.1594(19) 0.053(5) Uani 0.5 1 d D U P A -1
H37 H 0.962501 0.518303 0.155255 0.064 Uiso 0.5 1 calc R U P A -1
O8 O 0.0341(13) 0.017(2) 0.4035(19) 0.50(3) Uani 0.491(12) 1 d . . . B -1
F1 F 0.91051(12) 0.11021(13) 0.06583(15) 0.0418(7) Uani 1 1 d . . . . .
F2 F 0.83533(12) 0.15497(12) 0.08432(15) 0.0362(6) Uani 1 1 d . . . . .
O1 O 0.55455(14) 0.20034(14) 0.12208(19) 0.0272(7) Uani 1 1 d . . . . .
O2 O 0.64306(16) 0.24962(17) 0.0053(2) 0.0289(8) Uani 1 1 d . . . . .
H1O H 0.625(3) 0.274(3) -0.017(4) 0.10(2) Uiso 1 1 d . . . . .
O3 O 0.69125(13) 0.04803(13) 0.12332(16) 0.0193(6) Uani 1 1 d . . . . .
O4 O 0.94874(13) 0.17676(15) 0.40694(18) 0.0282(7) Uani 1 1 d . . . . .
O5 O 0.80225(14) 0.20613(13) 0.51051(17) 0.0209(6) Uani 1 1 d . . . . .
O6 O 0.72267(14) 0.09999(14) 0.42652(18) 0.0240(6) Uani 1 1 d . . . . .
O7 O 0.68294(14) 0.25750(14) 0.26385(17) 0.0237(7) Uani 1 1 d . . . . .
N1 N 0.63248(15) 0.13907(16) 0.2134(2) 0.0161(7) Uani 1 1 d . . . . .
N2 N 0.65307(17) -0.04063(17) 0.0010(2) 0.0216(8) Uani 1 1 d . . . . .
N3 N 0.80202(18) -0.01023(19) -0.0091(2) 0.0294(9) Uani 1 1 d . . . . .
N4 N 0.69859(18) 0.19568(19) 0.4501(2) 0.0186(8) Uani 1 1 d . . . . .
H1N H 0.721(2) 0.244(2) 0.463(2) 0.029(12) Uiso 1 1 d . . . . .
C1 C 0.6100(2) 0.2070(2) 0.0828(3) 0.0216(10) Uani 1 1 d . . . . .
C2 C 0.6455(2) 0.1616(2) 0.1106(3) 0.0184(9) Uani 1 1 d . . . . .
H2 H 0.700190 0.189692 0.096104 0.022 Uiso 1 1 calc R U . . .
C3 C 0.6044(2) 0.05829(19) 0.2262(2) 0.0195(9) Uani 1 1 d . . . . .
H3A H 0.551132 0.031630 0.245267 0.023 Uiso 1 1 calc R U . . .
H3B H 0.633536 0.049475 0.276597 0.023 Uiso 1 1 calc R U . . .
C4 C 0.6151(2) 0.0335(2) 0.1263(3) 0.0210(9) Uani 1 1 d . . . . .
H4 H 0.577960 -0.019984 0.112977 0.025 Uiso 1 1 calc R U . . .
C5 C 0.6073(2) 0.08590(19) 0.0560(3) 0.0219(9) Uani 1 1 d . . . . .
H5A H 0.554146 0.069046 0.042996 0.026 Uiso 1 1 calc R U . . .
H5B H 0.632713 0.089422 -0.006759 0.026 Uiso 1 1 calc R U . . .
C6 C 0.7058(2) 0.0095(2) 0.0552(3) 0.0208(9) Uani 1 1 d . . . . .
C7 C 0.6736(2) -0.0795(2) -0.0620(3) 0.0241(10) Uani 1 1 d . . . . .
C8 C 0.6190(2) -0.1345(2) -0.1233(3) 0.0299(11) Uani 1 1 d . . . . .
H8 H 0.569025 -0.144299 -0.121516 0.036 Uiso 1 1 calc R U . . .
C9 C 0.6387(3) -0.1737(2) -0.1857(3) 0.0347(12) Uani 1 1 d . . . . .
H9 H 0.602402 -0.210257 -0.228018 0.042 Uiso 1 1 calc R U . . .
C10 C 0.7117(3) -0.1602(2) -0.1873(3) 0.0378(12) Uani 1 1 d . . . . .
H10 H 0.724348 -0.188230 -0.230298 0.045 Uiso 1 1 calc R U . . .
C11 C 0.7655(2) -0.1074(2) -0.1283(3) 0.0334(11) Uani 1 1 d . . . . .
H11 H 0.814941 -0.099194 -0.129758 0.040 Uiso 1 1 calc R U . . .
C12 C 0.7470(2) -0.0654(2) -0.0653(3) 0.0269(10) Uani 1 1 d . . . . .
C13 C 0.7821(2) 0.0276(2) 0.0482(3) 0.0226(9) Uani 1 1 d . . . . .
C14 C 0.8430(2) 0.0932(2) 0.1055(3) 0.0319(11) Uani 1 1 d . . . . .
C15 C 0.8437(2) 0.0848(2) 0.2130(3) 0.0263(10) Uani 1 1 d . . . . .
H15 H 0.798031 0.066474 0.247753 0.032 Uiso 1 1 calc R U . . .
C16 C 0.9048(2) 0.1017(2) 0.2630(3) 0.0287(10) Uani 1 1 d . . . . .
H16 H 0.949057 0.115319 0.226929 0.034 Uiso 1 1 calc R U . . .
C17 C 0.9093(2) 0.1010(2) 0.3717(3) 0.0295(10) Uani 1 1 d . . . . .
H17A H 0.858491 0.074465 0.399976 0.035 Uiso 1 1 calc R U . . .
H17B H 0.935874 0.074529 0.392026 0.035 Uiso 1 1 calc R U . . .
C18 C 0.9009(2) 0.2085(2) 0.4131(3) 0.0225(10) Uani 1 1 d . . . . .
H18 H 0.865873 0.193697 0.356243 0.027 Uiso 1 1 calc R U . . .
C19 C 0.8594(2) 0.1847(2) 0.5102(2) 0.0210(9) Uani 1 1 d . . . . .
H19 H 0.838718 0.130484 0.524111 0.025 Uiso 1 1 calc R U . . .
C20 C 0.9177(2) 0.2343(2) 0.5839(3) 0.0249(10) Uani 1 1 d . . . . .
H20A H 0.949232 0.212830 0.602956 0.030 Uiso 1 1 calc R U . . .
H20B H 0.893905 0.240326 0.643313 0.030 Uiso 1 1 calc R U . . .
C21 C 0.9646(2) 0.3096(2) 0.5317(3) 0.0316(11) Uani 1 1 d . . . . .
H21A H 0.949710 0.345946 0.553444 0.038 Uiso 1 1 calc R U . . .
H21B H 1.018345 0.330388 0.545765 0.038 Uiso 1 1 calc R U . . .
C22 C 0.9489(2) 0.2929(2) 0.4222(3) 0.0295(11) Uani 1 1 d . . . . .
H22A H 0.922152 0.317543 0.395814 0.035 Uiso 1 1 calc R U . . .
H22B H 0.996117 0.311069 0.385617 0.035 Uiso 1 1 calc R U . . .
C23 C 0.7398(2) 0.1617(2) 0.4579(3) 0.0211(9) Uani 1 1 d . . . . .
C24 C 0.6313(2) 0.1624(2) 0.3907(2) 0.0176(9) Uani 1 1 d . . . . .
H24 H 0.611628 0.107349 0.389721 0.021 Uiso 1 1 calc R U . . .
C25 C 0.5692(2) 0.1750(2) 0.4355(3) 0.0219(10) Uani 1 1 d . . . . .
C26 C 0.5009(2) 0.1386(2) 0.3677(3) 0.0277(10) Uani 1 1 d . . . . .
H26A H 0.483990 0.085321 0.360890 0.042 Uiso 1 1 calc R U . . .
H26B H 0.514392 0.162476 0.303299 0.042 Uiso 1 1 calc R U . . .
H26C H 0.460700 0.144650 0.395858 0.042 Uiso 1 1 calc R U . . .
C27 C 0.5479(2) 0.1363(2) 0.5349(3) 0.0341(11) Uani 1 1 d . . . . .
H27A H 0.509513 0.144218 0.565199 0.051 Uiso 1 1 calc R U . . .
H27B H 0.592049 0.157118 0.577247 0.051 Uiso 1 1 calc R U . . .
H27C H 0.528550 0.082715 0.526244 0.051 Uiso 1 1 calc R U . . .
C28 C 0.5935(2) 0.2574(2) 0.4486(3) 0.0314(11) Uani 1 1 d . . . . .
H28A H 0.603929 0.281683 0.384385 0.047 Uiso 1 1 calc R U . . .
H28B H 0.638568 0.281524 0.489022 0.047 Uiso 1 1 calc R U . . .
H28C H 0.553474 0.261691 0.480671 0.047 Uiso 1 1 calc R U . . .
C29 C 0.6510(2) 0.1902(2) 0.2852(3) 0.0195(9) Uani 1 1 d . . . . .

loop_
_atom_site_aniso_label
_atom_site_aniso_U_11
_atom_site_aniso_U_22
_atom_site_aniso_U_33
_atom_site_aniso_U_23
_atom_site_aniso_U_13
_atom_site_aniso_U_12
C30 0.043(10) 0.27(2) 0.083(11) -0.034(15) 0.010(8) 0.048(13)
C31 0.062(12) 0.065(16) 0.032(8) -0.018(14) 0.006(8) 0.020(12)
C32 0.057(17) 0.058(12) 0.067(10) 0.002(11) 0.003(15) 0.029(10)
C33 0.036(17) 0.034(7) 0.047(8) 0.007(12) 0.022(19) 0.000(8)
C34 0.052(10) 0.027(12) 0.038(8) 0.014(11) 0.015(8) 0.017(10)
C35 0.063(10) 0.119(13) 0.100(11) 0.039(10) 0.025(8) 0.057(10)
C36 0.045(15) 0.054(9) 0.062(10) 0.022(8) -0.003(15) 0.034(9)
C37 0.029(14) 0.084(12) 0.040(8) -0.005(17) -0.002(14) 0.023(12)
O8 0.24(2) 0.60(5) 0.70(7) -0.12(5) -0.26(3) 0.25(3)
F1 0.0189(14) 0.0605(18) 0.0328(13) 0.0012(13) 0.0053(11) 0.0100(13)
F2 0.0354(16) 0.0251(14) 0.0370(14) 0.0030(11) -0.0043(12) 0.0067(13)
O1 0.0232(17) 0.0297(18) 0.0355(18) 0.0068(14) 0.0060(14) 0.0184(15)
O2 0.0347(19) 0.0317(19) 0.0301(18) 0.0127(15) 0.0071(14) 0.0240(17)
O3 0.0178(15) 0.0186(15) 0.0231(14) -0.0050(12) -0.0017(12) 0.0103(13)
O4 0.0200(16) 0.0369(19) 0.0297(16) -0.0035(14) -0.0027(13) 0.0158(16)
O5 0.0170(15) 0.0232(16) 0.0247(15) -0.0056(12) -0.0056(12) 0.0118(14)
O6 0.0212(16) 0.0206(16) 0.0330(17) -0.0029(13) -0.0039(13) 0.0124(14)
O7 0.0256(17) 0.0166(16) 0.0264(16) 0.0003(13) -0.0020(13) 0.0086(14)
N1 0.0211(19) 0.0146(18) 0.0132(18) -0.0008(14) -0.0027(15) 0.0094(16)
N2 0.024(2) 0.0213(19) 0.0211(18) -0.0025(16) -0.0004(16) 0.0128(18)
N3 0.030(2) 0.035(2) 0.027(2) 0.0079(18) 0.0124(17) 0.0191(19)
N4 0.020(2) 0.015(2) 0.0221(18) -0.0049(16) -0.0052(16) 0.0099(17)
C1 0.028(3) 0.018(2) 0.020(2) -0.0036(19) -0.010(2) 0.012(2)
C2 0.018(2) 0.020(2) 0.021(2) -0.0017(17) -0.0029(18) 0.0125(19)
C3 0.020(2) 0.015(2) 0.021(2) 0.0020(18) 0.0029(18) 0.0071(19)
C4 0.017(2) 0.021(2) 0.025(2) 0.0008(18) 0.0004(18) 0.0085(19)
C5 0.023(2) 0.024(2) 0.021(2) -0.0002(18) 0.0009(18) 0.013(2)
C6 0.025(3) 0.021(2) 0.019(2) 0.0055(18) 0.006(2) 0.013(2)
C7 0.032(3) 0.023(3) 0.019(2) 0.0043(19) 0.007(2) 0.015(2)
C8 0.040(3) 0.028(3) 0.022(2) -0.002(2) 0.004(2) 0.017(2)
C9 0.051(3) 0.025(3) 0.026(3) 0.002(2) 0.006(2) 0.017(2)
C10 0.063(4) 0.028(3) 0.029(3) 0.003(2) 0.018(3) 0.028(3)
C11 0.043(3) 0.036(3) 0.033(3) 0.011(2) 0.018(2) 0.028(3)
C12 0.030(3) 0.027(3) 0.030(3) 0.005(2) 0.007(2) 0.019(2)
C13 0.019(2) 0.023(2) 0.022(2) 0.0057(19) 0.0019(19) 0.008(2)
C14 0.019(2) 0.036(3) 0.036(3) 0.001(2) 0.003(2) 0.011(2)
C15 0.023(2) 0.027(3) 0.028(3) 0.005(2) 0.005(2) 0.012(2)
C16 0.026(3) 0.038(3) 0.025(2) -0.004(2) 0.002(2) 0.017(2)
C17 0.029(3) 0.033(3) 0.033(3) -0.005(2) -0.002(2) 0.020(2)
C18 0.021(2) 0.028(3) 0.020(2) 0.0010(18) -0.0016(18) 0.013(2)
C19 0.021(2) 0.028(2) 0.020(2) 0.0032(19) -0.0023(18) 0.016(2)
C20 0.023(2) 0.035(3) 0.024(2) -0.006(2) -0.008(2) 0.019(2)
C21 0.025(3) 0.030(3) 0.037(3) -0.009(2) 0.001(2) 0.012(2)
C22 0.023(2) 0.027(3) 0.034(3) 0.007(2) -0.002(2) 0.009(2)
C23 0.017(2) 0.030(3) 0.015(2) 0.0059(19) 0.0039(18) 0.011(2)
C24 0.022(2) 0.015(2) 0.018(2) -0.0053(17) -0.0050(18) 0.0111(19)
C25 0.028(3) 0.023(2) 0.023(2) -0.0016(19) 0.001(2) 0.018(2)
C26 0.018(2) 0.028(3) 0.035(3) -0.001(2) 0.000(2) 0.010(2)
C27 0.035(3) 0.046(3) 0.029(3) 0.000(2) 0.007(2) 0.026(3)
C28 0.024(3) 0.028(3) 0.045(3) -0.006(2) 0.000(2) 0.016(2)
C29 0.012(2) 0.023(3) 0.027(2) 0.002(2) -0.0011(18) 0.012(2)

loop_
_atom_type_symbol
_atom_type_description
_atom_type_scat_dispersion_real
_atom_type_scat_dispersion_imag
_atom_type_scat_source
C C 0.0033 0.0016 'International Tables Vol C Tables 4.2.6.8 and 6.1.1.4'
H H 0.0000 0.0000 'International Tables Vol C Tables 4.2.6.8 and 6.1.1.4'
N N 0.0061 0.0033 'International Tables Vol C Tables 4.2.6.8 and 6.1.1.4'
O O 0.0106 0.0060 'International Tables Vol C Tables 4.2.6.8 and 6.1.1.4'
F F 0.0171 0.0103 'International Tables Vol C Tables 4.2.6.8 and 6.1.1.4'

loop_
_geom_angle_atom_site_label_1
_geom_angle_atom_site_label_2
_geom_angle_atom_site_label_3
_geom_angle
_geom_angle_site_symmetry_1
_geom_angle_site_symmetry_3
_geom_angle_publ_flag
C31 C30 H30A 109.5 . . ?
C31 C30 H30B 109.5 . . ?
H30A C30 H30B 109.5 . . ?
C31 C30 H30C 109.5 . . ?
H30A C30 H30C 109.5 . . ?
H30B C30 H30C 109.5 . . ?
C32 C31 C37 117.1(14) . . ?
C32 C31 C30 122.2(13) . . ?
C37 C31 C30 120.7(12) . . ?
C31 C32 C33 122.5(14) . . ?
C31 C32 H32 118.7 . . ?
C33 C32 H32 118.7 . . ?
C34 C33 C32 120.1(12) . . ?
C34 C33 H33 119.9 . . ?
C32 C33 H33 119.9 . . ?
C33 C34 C36 117.4(11) . . ?
C33 C34 C35 121.1(10) . . ?
C36 C34 C35 121.4(10) . . ?
C34 C35 H35A 109.5 . . ?
C34 C35 H35B 109.5 . . ?
H35A C35 H35B 109.5 . . ?
C34 C35 H35C 109.5 . . ?
H35A C35 H35C 109.5 . . ?
H35B C35 H35C 109.5 . . ?
C37 C36 C34 119.9(13) . . ?
C37 C36 H36 120.1 . . ?
C34 C36 H36 120.1 . . ?
C31 C37 C36 122.9(15) . . ?
C31 C37 H37 118.5 . . ?
C36 C37 H37 118.5 . . ?
C1 O2 H1O 117(4) . . ?
C6 O3 C4 115.9(3) . . ?
C18 O4 C17 111.8(3) . . ?
C23 O5 C19 115.8(3) . . ?
C29 N1 C2 120.9(3) . . ?
C29 N1 C3 126.6(3) . . ?
C2 N1 C3 112.3(3) . . ?
C6 N2 C7 116.1(3) . . ?
C13 N3 C12 116.8(3) . . ?
C23 N4 C24 120.0(3) . . ?
C23 N4 H1N 117(2) . . ?
C24 N4 H1N 120(2) . . ?
O1 C1 O2 125.0(3) . . ?
O1 C1 C2 123.3(4) . . ?
O2 C1 C2 111.4(4) . . ?
N1 C2 C1 111.8(3) . . ?
N1 C2 C5 102.8(3) . . ?
C1 C2 C5 110.4(3) . . ?
N1 C2 H2 110.5 . . ?
C1 C2 H2 110.5 . . ?
C5 C2 H2 110.5 . . ?
N1 C3 C4 103.6(3) . . ?
N1 C3 H3A 111.0 . . ?
C4 C3 H3A 111.0 . . ?
N1 C3 H3B 111.0 . . ?
C4 C3 H3B 111.0 . . ?
H3A C3 H3B 109.0 . . ?
O3 C4 C3 106.5(3) . . ?
O3 C4 C5 109.1(3) . . ?
C3 C4 C5 104.1(3) . . ?
O3 C4 H4 112.2 . . ?
C3 C4 H4 112.2 . . ?
C5 C4 H4 112.2 . . ?
C4 C5 C2 103.6(3) . . ?
C4 C5 H5A 111.0 . . ?
C2 C5 H5A 111.0 . . ?
C4 C5 H5B 111.0 . . ?
C2 C5 H5B 111.0 . . ?
H5A C5 H5B 109.0 . . ?
N2 C6 O3 121.2(3) . . ?
N2 C6 C13 123.2(4) . . ?
O3 C6 C13 115.7(3) . . ?
N2 C7 C12 121.1(4) . . ?
N2 C7 C8 118.9(4) . . ?
C12 C7 C8 120.0(4) . . ?
C9 C8 C7 119.4(4) . . ?
C9 C8 H8 120.3 . . ?
C7 C8 H8 120.3 . . ?
C8 C9 C10 120.3(4) . . ?
C8 C9 H9 119.9 . . ?
C10 C9 H9 119.9 . . ?
C11 C10 C9 121.3(4) . . ?
C11 C10 H10 119.3 . . ?
C9 C10 H10 119.3 . . ?
C10 C11 C12 119.4(4) . . ?
C10 C11 H11 120.3 . . ?
C12 C11 H11 120.3 . . ?
N3 C12 C7 121.3(4) . . ?
N3 C12 C11 119.1(4) . . ?
C7 C12 C11 119.6(4) . . ?
N3 C13 C6 121.3(4) . . ?
N3 C13 C14 118.1(3) . . ?
C6 C13 C14 120.6(4) . . ?
F1 C14 F2 104.6(3) . . ?
F1 C14 C15 110.7(3) . . ?
F2 C14 C15 109.0(3) . . ?
F1 C14 C13 107.9(3) . . ?
F2 C14 C13 106.7(3) . . ?
C15 C14 C13 117.1(3) . . ?
C16 C15 C14 123.0(4) . . ?
C16 C15 H15 118.5 . . ?
C14 C15 H15 118.5 . . ?
C15 C16 C17 124.7(4) . . ?
C15 C16 H16 117.7 . . ?
C17 C16 H16 117.7 . . ?
O4 C17 C16 109.0(3) . . ?
O4 C17 H17A 109.9 . . ?
C16 C17 H17A 109.9 . . ?
O4 C17 H17B 109.9 . . ?
C16 C17 H17B 109.9 . . ?
H17A C17 H17B 108.3 . . ?
O4 C18 C22 109.0(3) . . ?
O4 C18 C19 108.0(3) . . ?
C22 C18 C19 103.8(3) . . ?
O4 C18 H18 111.9 . . ?
C22 C18 H18 111.9 . . ?
C19 C18 H18 111.9 . . ?
O5 C19 C20 106.7(3) . . ?
O5 C19 C18 108.4(3) . . ?
C20 C19 C18 103.4(3) . . ?
O5 C19 H19 112.6 . . ?
C20 C19 H19 112.6 . . ?
C18 C19 H19 112.6 . . ?
C19 C20 C21 105.3(3) . . ?
C19 C20 H20A 110.7 . . ?
C21 C20 H20A 110.7 . . ?
C19 C20 H20B 110.7 . . ?
C21 C20 H20B 110.7 . . ?
H20A C20 H20B 108.8 . . ?
C22 C21 C20 105.5(3) . . ?
C22 C21 H21A 110.6 . . ?
C20 C21 H21A 110.6 . . ?
C22 C21 H21B 110.6 . . ?
C20 C21 H21B 110.6 . . ?
H21A C21 H21B 108.8 . . ?
C18 C22 C21 106.4(3) . . ?
C18 C22 H22A 110.4 . . ?
C21 C22 H22A 110.4 . . ?
C18 C22 H22B 110.4 . . ?
C21 C22 H22B 110.4 . . ?
H22A C22 H22B 108.6 . . ?
O6 C23 N4 126.0(4) . . ?
O6 C23 O5 125.2(4) . . ?
N4 C23 O5 108.8(3) . . ?
N4 C24 C29 109.6(3) . . ?
N4 C24 C25 112.1(3) . . ?
C29 C24 C25 113.2(3) . . ?
N4 C24 H24 107.2 . . ?
C29 C24 H24 107.2 . . ?
C25 C24 H24 107.2 . . ?
C27 C25 C28 109.2(3) . . ?
C27 C25 C26 109.0(3) . . ?
C28 C25 C26 109.1(3) . . ?
C27 C25 C24 107.9(3) . . ?
C28 C25 C24 113.2(3) . . ?
C26 C25 C24 108.4(3) . . ?
C25 C26 H26A 109.5 . . ?
C25 C26 H26B 109.5 . . ?
H26A C26 H26B 109.5 . . ?
C25 C26 H26C 109.5 . . ?
H26A C26 H26C 109.5 . . ?
H26B C26 H26C 109.5 . . ?
C25 C27 H27A 109.5 . . ?
C25 C27 H27B 109.5 . . ?
H27A C27 H27B 109.5 . . ?
C25 C27 H27C 109.5 . . ?
H27A C27 H27C 109.5 . . ?
H27B C27 H27C 109.5 . . ?
C25 C28 H28A 109.5 . . ?
C25 C28 H28B 109.5 . . ?
H28A C28 H28B 109.5 . . ?
C25 C28 H28C 109.5 . . ?
H28A C28 H28C 109.5 . . ?
H28B C28 H28C 109.5 . . ?
O7 C29 N1 119.4(3) . . ?
O7 C29 C24 122.4(3) . . ?
N1 C29 C24 118.2(3) . . ?

loop_
_geom_bond_atom_site_label_1
_geom_bond_atom_site_label_2
_geom_bond_distance
_geom_bond_site_symmetry_2
_geom_bond_publ_flag
C30 C31 1.500(14) . ?
C30 H30A 0.9800 . ?
C30 H30B 0.9800 . ?
C30 H30C 0.9800 . ?
C31 C32 1.369(13) . ?
C31 C37 1.393(14) . ?
C32 C33 1.428(13) . ?
C32 H32 0.9500 . ?
C33 C34 1.404(14) . ?
C33 H33 0.9500 . ?
C34 C36 1.428(14) . ?
C34 C35 1.471(15) . ?
C35 H35A 0.9800 . ?
C35 H35B 0.9800 . ?
C35 H35C 0.9800 . ?
C36 C37 1.401(12) . ?
C36 H36 0.9500 . ?
C37 H37 0.9500 . ?
F1 C14 1.371(4) . ?
F2 C14 1.395(4) . ?
O1 C1 1.210(4) . ?
O2 C1 1.330(4) . ?
O2 H1O 0.83(5) . ?
O3 C6 1.354(4) . ?
O3 C4 1.450(4) . ?
O4 C18 1.440(4) . ?
O4 C17 1.441(4) . ?
O5 C23 1.358(4) . ?
O5 C19 1.456(4) . ?
O6 C23 1.220(4) . ?
O7 C29 1.242(4) . ?
N1 C29 1.350(4) . ?
N1 C2 1.462(4) . ?
N1 C3 1.481(4) . ?
N2 C6 1.298(4) . ?
N2 C7 1.383(4) . ?
N3 C13 1.311(4) . ?
N3 C12 1.374(5) . ?
N4 C23 1.355(5) . ?
N4 C24 1.454(4) . ?
N4 H1N 0.89(3) . ?
C1 C2 1.504(5) . ?
C2 C5 1.548(5) . ?
C2 H2 1.0000 . ?
C3 C4 1.513(5) . ?
C3 H3A 0.9900 . ?
C3 H3B 0.9900 . ?
C4 C5 1.516(5) . ?
C4 H4 1.0000 . ?
C5 H5A 0.9900 . ?
C5 H5B 0.9900 . ?
C6 C13 1.432(5) . ?
C7 C12 1.396(5) . ?
C7 C8 1.410(5) . ?
C8 C9 1.372(5) . ?
C8 H8 0.9500 . ?
C9 C10 1.392(6) . ?
C9 H9 0.9500 . ?
C10 C11 1.367(5) . ?
C10 H10 0.9500 . ?
C11 C12 1.407(5) . ?
C11 H11 0.9500 . ?
C13 C14 1.528(5) . ?
C14 C15 1.481(5) . ?
C15 C16 1.322(5) . ?
C15 H15 0.9500 . ?
C16 C17 1.490(5) . ?
C16 H16 0.9500 . ?
C17 H17A 0.9900 . ?
C17 H17B 0.9900 . ?
C18 C22 1.522(5) . ?
C18 C19 1.523(5) . ?
C18 H18 1.0000 . ?
C19 C20 1.511(5) . ?
C19 H19 1.0000 . ?
C20 C21 1.539(5) . ?
C20 H20A 0.9900 . ?
C20 H20B 0.9900 . ?
C21 C22 1.534(5) . ?
C21 H21A 0.9900 . ?
C21 H21B 0.9900 . ?
C22 H22A 0.9900 . ?
C22 H22B 0.9900 . ?
C24 C29 1.530(5) . ?
C24 C25 1.559(5) . ?
C24 H24 1.0000 . ?
C25 C27 1.527(5) . ?
C25 C28 1.528(5) . ?
C25 C26 1.536(5) . ?
C26 H26A 0.9800 . ?
C26 H26B 0.9800 . ?
C26 H26C 0.9800 . ?
C27 H27A 0.9800 . ?
C27 H27B 0.9800 . ?
C27 H27C 0.9800 . ?
C28 H28A 0.9800 . ?
C28 H28B 0.9800 . ?
C28 H28C 0.9800 . ?

loop_
_geom_hbond_atom_site_label_D
_geom_hbond_atom_site_label_H
_geom_hbond_atom_site_label_A
_geom_hbond_distance_DH
_geom_hbond_distance_HA
_geom_hbond_distance_DA
_geom_hbond_angle_DHA
_geom_hbond_site_symmetry_A
C16 H16 F1 0.95 2.59 3.313(5) 132.7 6_765
C3 H3B O6 0.99 2.60 3.481(4) 148.0 .
N4 H1N O1 0.89(3) 2.04(4) 2.878(4) 159(3) 2_655
O2 H1O O7 0.83(5) 1.81(5) 2.642(4) 173(5) 3_664
N4 H1N O1 0.89(3) 2.04(4) 2.878(4) 159(3) 2_655
O2 H1O O7 0.83(5) 1.81(5) 2.642(4) 173(5) 3_664

loop_
_geom_torsion_atom_site_label_1
_geom_torsion_atom_site_label_2
_geom_torsion_atom_site_label_3
_geom_torsion_atom_site_label_4
_geom_torsion
_geom_torsion_site_symmetry_1
_geom_torsion_site_symmetry_2
_geom_torsion_site_symmetry_3
_geom_torsion_site_symmetry_4
_geom_torsion_publ_flag
C37 C31 C32 C33 -2(2) . . . . ?
C30 C31 C32 C33 178.8(15) . . . . ?
C31 C32 C33 C34 4(3) . . . . ?
C32 C33 C34 C36 -3(3) . . . . ?
C32 C33 C34 C35 -178.9(17) . . . . ?
C33 C34 C36 C37 2(3) . . . . ?
C35 C34 C36 C37 177.3(15) . . . . ?
C32 C31 C37 C36 0(2) . . . . ?
C30 C31 C37 C36 179.5(12) . . . . ?
C34 C36 C37 C31 0(3) . . . . ?
C29 N1 C2 C1 -54.6(4) . . . . ?
C3 N1 C2 C1 130.4(3) . . . . ?
C29 N1 C2 C5 -173.0(3) . . . . ?
C3 N1 C2 C5 12.0(4) . . . . ?
O1 C1 C2 N1 -28.8(5) . . . . ?
O2 C1 C2 N1 156.7(3) . . . . ?
O1 C1 C2 C5 84.9(4) . . . . ?
O2 C1 C2 C5 -89.6(4) . . . . ?
C29 N1 C3 C4 -163.6(3) . . . . ?
C2 N1 C3 C4 11.0(4) . . . . ?
C6 O3 C4 C3 159.8(3) . . . . ?
C6 O3 C4 C5 -88.4(3) . . . . ?
N1 C3 C4 O3 85.3(3) . . . . ?
N1 C3 C4 C5 -29.9(4) . . . . ?
O3 C4 C5 C2 -75.8(3) . . . . ?
C3 C4 C5 C2 37.6(4) . . . . ?
N1 C2 C5 C4 -30.2(3) . . . . ?
C1 C2 C5 C4 -149.5(3) . . . . ?
C7 N2 C6 O3 -176.2(3) . . . . ?
C7 N2 C6 C13 3.2(5) . . . . ?
C4 O3 C6 N2 -4.4(5) . . . . ?
C4 O3 C6 C13 176.1(3) . . . . ?
C6 N2 C7 C12 0.6(5) . . . . ?
C6 N2 C7 C8 -179.6(3) . . . . ?
N2 C7 C8 C9 -179.7(3) . . . . ?
C12 C7 C8 C9 0.1(6) . . . . ?
C7 C8 C9 C10 1.0(6) . . . . ?
C8 C9 C10 C11 -0.8(6) . . . . ?
C9 C10 C11 C12 -0.6(6) . . . . ?
C13 N3 C12 C7 0.8(5) . . . . ?
C13 N3 C12 C11 179.8(3) . . . . ?
N2 C7 C12 N3 -2.7(6) . . . . ?
C8 C7 C12 N3 177.5(3) . . . . ?
N2 C7 C12 C11 178.3(3) . . . . ?
C8 C7 C12 C11 -1.5(6) . . . . ?
C10 C11 C12 N3 -177.3(4) . . . . ?
C10 C11 C12 C7 1.8(6) . . . . ?
C12 N3 C13 C6 2.9(5) . . . . ?
C12 N3 C13 C14 -175.3(3) . . . . ?
N2 C6 C13 N3 -5.3(6) . . . . ?
O3 C6 C13 N3 174.2(3) . . . . ?
N2 C6 C13 C14 172.9(3) . . . . ?
O3 C6 C13 C14 -7.6(5) . . . . ?
N3 C13 C14 F1 14.5(5) . . . . ?
C6 C13 C14 F1 -163.7(3) . . . . ?
N3 C13 C14 F2 126.4(4) . . . . ?
C6 C13 C14 F2 -51.8(4) . . . . ?
N3 C13 C14 C15 -111.2(4) . . . . ?
C6 C13 C14 C15 70.6(5) . . . . ?
F1 C14 C15 C16 8.4(6) . . . . ?
F2 C14 C15 C16 -106.1(4) . . . . ?
C13 C14 C15 C16 132.7(4) . . . . ?
C14 C15 C16 C17 173.9(4) . . . . ?
C18 O4 C17 C16 81.6(4) . . . . ?
C15 C16 C17 O4 -106.5(5) . . . . ?
C17 O4 C18 C22 -164.2(3) . . . . ?
C17 O4 C18 C19 83.7(3) . . . . ?
C23 O5 C19 C20 -172.0(3) . . . . ?
C23 O5 C19 C18 77.2(4) . . . . ?
O4 C18 C19 O5 -170.9(3) . . . . ?
C22 C18 C19 O5 73.6(3) . . . . ?
O4 C18 C19 C20 76.2(4) . . . . ?
C22 C18 C19 C20 -39.4(4) . . . . ?
O5 C19 C20 C21 -78.4(3) . . . . ?
C18 C19 C20 C21 35.9(4) . . . . ?
C19 C20 C21 C22 -18.5(4) . . . . ?
O4 C18 C22 C21 -86.9(3) . . . . ?
C19 C18 C22 C21 27.9(4) . . . . ?
C20 C21 C22 C18 -6.0(4) . . . . ?
C24 N4 C23 O6 -7.5(6) . . . . ?
C24 N4 C23 O5 175.3(3) . . . . ?
C19 O5 C23 O6 14.0(5) . . . . ?
C19 O5 C23 N4 -168.9(3) . . . . ?
C23 N4 C24 C29 -88.7(4) . . . . ?
C23 N4 C24 C25 144.7(3) . . . . ?
N4 C24 C25 C27 -62.5(4) . . . . ?
C29 C24 C25 C27 172.9(3) . . . . ?
N4 C24 C25 C28 58.5(4) . . . . ?
C29 C24 C25 C28 -66.2(4) . . . . ?
N4 C24 C25 C26 179.6(3) . . . . ?
C29 C24 C25 C26 55.0(4) . . . . ?
C2 N1 C29 O7 -3.6(5) . . . . ?
C3 N1 C29 O7 170.6(3) . . . . ?
C2 N1 C29 C24 176.2(3) . . . . ?
C3 N1 C29 C24 -9.6(5) . . . . ?
N4 C24 C29 O7 -57.6(5) . . . . ?
C25 C24 C29 O7 68.4(4) . . . . ?
N4 C24 C29 N1 122.7(3) . . . . ?
C25 C24 C29 N1 -111.4(4) . . . . ?
